data_4032123
loop_
_publ_author_name
'Wang, Chenxi'
'Cai, Juewang'
'Zhang, Min'
'Zhao, Xiaoming'

_publ_section_title
;
 Ag-Assisted Fluorination of Unprotected 4,6-Disubstituted
 2-Aminopyrimidines with Selectfluor.
;
_journal_issue 2
_journal_name_full 'The Journal of organic chemistry'
_journal_page_first 1260
_journal_page_last 1265
_journal_paper_doi 10.1021/acs.joc.6b02624
_journal_volume 82
_journal_year 2017
_chemical_formula_sum 'C12 H8 F N3 S2'
_chemical_formula_weight 277.33
_space_group_crystal_system monoclinic
_space_group_IT_number 14
_space_group_name_Hall '-P 2yn'
_space_group_name_H-M_alt 'P 1 21/n 1'
_symmetry_space_group_name_Hall '-P 2yn'
_symmetry_space_group_name_H-M 'P 1 21/n 1'
_atom_sites_solution_hydrogens mixed
_audit_creation_method SHELXL-2014/7
_cell_angle_alpha 90
_cell_angle_beta 109.944(4)
_cell_angle_gamma 90
_cell_formula_units_Z 4
_cell_length_a 13.3403(16)
_cell_length_b 5.1091(6)
_cell_length_c 18.453(2)
_cell_measurement_reflns_used 5177
_cell_measurement_temperature 293(2)
_cell_measurement_theta_max 27.48
_cell_measurement_theta_min 3.25
_cell_volume 1182.3(2)
_computing_cell_refinement 'Bruker SAINT'
_computing_data_collection 'Bruker APEX3'
_computing_data_reduction 'Bruker SAINT'
_computing_molecular_graphics 'Bruker SHELXTL'
_computing_publication_material 'Bruker SHELXTL'
_computing_structure_refinement 'SHELXL-2014/7 (Sheldrick, 2014)'
_computing_structure_solution 'SHELXS-97 (Sheldrick 2008)'
_diffrn_ambient_temperature 293(2)
_diffrn_measured_fraction_theta_full 0.999
_diffrn_measured_fraction_theta_max 0.997
_diffrn_measurement_device_type 'Bruker APEX-III CMOS'
_diffrn_measurement_method '\f and \w scans'
_diffrn_radiation_type MoK\a
_diffrn_radiation_wavelength 0.71073
_diffrn_reflns_av_R_equivalents 0.0364
_diffrn_reflns_av_unetI/netI 0.0378
_diffrn_reflns_Laue_measured_fraction_full 0.999
_diffrn_reflns_Laue_measured_fraction_max 0.997
_diffrn_reflns_limit_h_max 17
_diffrn_reflns_limit_h_min -17
_diffrn_reflns_limit_k_max 6
_diffrn_reflns_limit_k_min -6
_diffrn_reflns_limit_l_max 21
_diffrn_reflns_limit_l_min -23
_diffrn_reflns_number 11215
_diffrn_reflns_point_group_measured_fraction_full 0.999
_diffrn_reflns_point_group_measured_fraction_max 0.997
_diffrn_reflns_theta_full 25.242
_diffrn_reflns_theta_max 27.554
_diffrn_reflns_theta_min 3.249
_exptl_absorpt_coefficient_mu 0.446
_exptl_absorpt_correction_type multi-scan
_exptl_absorpt_process_details sadabs
_exptl_crystal_colour colourless
_exptl_crystal_density_diffrn 1.558
_exptl_crystal_description block
_exptl_crystal_F_000 568
_exptl_crystal_size_max 0.150
_exptl_crystal_size_mid 0.130
_exptl_crystal_size_min 0.120
_exptl_transmission_factor_max 0.7456
_exptl_transmission_factor_min 0.6788
_refine_diff_density_max 0.251
_refine_diff_density_min -0.323
_refine_diff_density_rms 0.050
_refine_ls_extinction_coef 0.0015(12)
_refine_ls_extinction_expression Fc^*^=kFc[1+0.001xFc^2^\l^3^/sin(2\q)]^-1/4^
_refine_ls_extinction_method 'SHELXL-2014/7 (Sheldrick 2014'
_refine_ls_goodness_of_fit_ref 1.052
_refine_ls_hydrogen_treatment mixed
_refine_ls_matrix_type full
_refine_ls_number_parameters 209
_refine_ls_number_reflns 2733
_refine_ls_number_restraints 189
_refine_ls_restrained_S_all 1.024
_refine_ls_R_factor_all 0.0888
_refine_ls_R_factor_gt 0.0511
_refine_ls_shift/su_max 0.000
_refine_ls_shift/su_mean 0.000
_refine_ls_structure_factor_coef Fsqd
_refine_ls_weighting_details 'w=1/[\s^2^(Fo^2^)+(0.0536P)^2^+0.6090P] where P=(Fo^2^+2Fc^2^)/3'
_refine_ls_weighting_scheme calc
_refine_ls_wR_factor_gt 0.1099
_refine_ls_wR_factor_ref 0.1242
_reflns_Friedel_coverage 0.000
_reflns_number_gt 1879
_reflns_number_total 2733
_reflns_threshold_expression 'I > 2\s(I)'
_cod_data_source_file jo6b02624_si_002.cif
_cod_data_source_block mo_160420c
_cod_depositor_comments 'Adding full bibliography for 4032123--4032124.cif.'
_cod_database_code 4032123
_shelx_shelxl_version_number 2014/7
_shelx_space_group_comment
; 
The symmetry employed for this shelxl refinement is uniquely defined 
by the following loop, which should always be used as a source of 
symmetry information in preference to the above space-group names. 
They are only intended as comments. 
;
_shelx_estimated_absorpt_t_min 0.936
_shelx_estimated_absorpt_t_max 0.948

loop_
_space_group_symop_operation_xyz
'x, y, z'
'-x+1/2, y+1/2, -z+1/2'
'-x, -y, -z'
'x-1/2, -y-1/2, z-1/2'

loop_
_atom_site_label
_atom_site_type_symbol
_atom_site_fract_x
_atom_site_fract_y
_atom_site_fract_z
_atom_site_U_iso_or_equiv
_atom_site_adp_type
_atom_site_occupancy
_atom_site_site_symmetry_order
_atom_site_calc_flag
_atom_site_refinement_flags_posn
_atom_site_refinement_flags_adp
_atom_site_refinement_flags_occupancy
_atom_site_disorder_assembly
_atom_site_disorder_group
S1 S 0.76570(5) -0.09502(15) 0.66768(4) 0.0531(3) Uani 1 1 d . U . . .
N1 N 0.64823(14) 0.2063(4) 0.52759(10) 0.0343(4) Uani 1 1 d . U . . .
F1 F 0.89328(11) 0.5426(4) 0.54915(9) 0.0655(5) Uani 1 1 d . U . . .
C1 C 0.8815(2) -0.1291(6) 0.74346(15) 0.0536(7) Uani 1 1 d . U . . .
H1 H 0.8918 -0.2520 0.7825 0.064 Uiso 1 1 calc R U . . .
C2 C 0.9557(2) 0.0413(6) 0.74022(15) 0.0553(7) Uani 1 1 d . U . . .
H2 H 1.0234 0.0504 0.7773 0.066 Uiso 1 1 calc R U . . .
N2 N 0.62006(14) 0.5229(4) 0.42676(10) 0.0361(5) Uani 1 1 d . U . . .
C4 C 0.81752(17) 0.1542(5) 0.62865(13) 0.0366(5) Uani 1 1 d . U . . .
C3 C 0.92149(19) 0.2057(6) 0.67520(15) 0.0503(7) Uani 1 1 d . U . . .
H3 H 0.9639 0.3343 0.6647 0.060 Uiso 1 1 calc R U . . .
H3B H 0.449(2) 0.334(5) 0.3914(16) 0.049(8) Uiso 1 1 d . . . . .
H3A H 0.456(2) 0.127(6) 0.4470(15) 0.050(8) Uiso 1 1 d . . . . .
N3 N 0.48587(17) 0.2551(5) 0.43079(14) 0.0508(6) Uani 1 1 d . U . . .
C5 C 0.75120(17) 0.2803(4) 0.55735(12) 0.0331(5) Uani 1 1 d . U . . .
C6 C 0.78917(18) 0.4703(5) 0.52071(14) 0.0390(6) Uani 1 1 d . U . . .
C7 C 0.58875(17) 0.3305(5) 0.46337(12) 0.0354(5) Uani 1 1 d . U . . .
C8 C 0.72253(17) 0.5937(4) 0.45507(12) 0.0338(5) Uani 1 1 d . U . . .
S2 S 0.6642(2) 0.9448(7) 0.33841(18) 0.0475(6) Uani 0.637(3) 1 d . U P A 1
C11 C 0.7597(9) 1.145(3) 0.3243(8) 0.046(2) Uani 0.637(3) 1 d . U P A 1
H11 H 0.7442 1.2740 0.2866 0.055 Uiso 0.637(3) 1 calc R U P A 1
C12 C 0.8595(10) 1.095(3) 0.3732(7) 0.058(3) Uani 0.637(3) 1 d . U P A 1
H12 H 0.9209 1.1803 0.3727 0.070 Uiso 0.637(3) 1 calc R U P A 1
C10 C 0.8564(9) 0.900(4) 0.4242(10) 0.061(3) Uani 0.637(3) 1 d . U P A 1
H10 H 0.9173 0.8409 0.4629 0.073 Uiso 0.637(3) 1 calc R U P A 1
C9 C 0.75665(19) 0.7978(5) 0.41335(13) 0.0376(5) Uani 0.637(3) 1 d . U P A 1
S2A S 0.8821(4) 0.8926(17) 0.4290(5) 0.0581(12) Uani 0.363(3) 1 d . U P A 2
C11A C 0.8382(19) 1.121(4) 0.3543(11) 0.046(3) Uani 0.363(3) 1 d . U P A 2
H11A H 0.8845 1.2321 0.3412 0.055 Uiso 0.363(3) 1 calc R U P A 2
C12A C 0.7310(15) 1.122(5) 0.3170(16) 0.050(4) Uani 0.363(3) 1 d . U P A 2
H12A H 0.6942 1.2259 0.2749 0.060 Uiso 0.363(3) 1 calc R U P A 2
C10A C 0.6865(17) 0.941(5) 0.3533(12) 0.048(4) Uani 0.363(3) 1 d . U P A 2
H10A H 0.6131 0.9167 0.3381 0.058 Uiso 0.363(3) 1 calc R U P A 2
C9A C 0.75665(19) 0.7978(5) 0.41335(13) 0.0376(5) Uani 0.363(3) 1 d . U P A 2

loop_
_atom_site_aniso_label
_atom_site_aniso_U_11
_atom_site_aniso_U_22
_atom_site_aniso_U_33
_atom_site_aniso_U_23
_atom_site_aniso_U_13
_atom_site_aniso_U_12
S1 0.0430(4) 0.0601(5) 0.0476(4) 0.0111(3) 0.0042(3) -0.0077(3)
N1 0.0306(10) 0.0393(11) 0.0320(9) 0.0003(8) 0.0092(8) -0.0029(8)
F1 0.0336(8) 0.0851(12) 0.0652(10) 0.0197(9) 0.0005(7) -0.0209(8)
C1 0.0521(16) 0.0600(18) 0.0401(14) 0.0082(13) 0.0045(12) 0.0022(14)
C2 0.0401(14) 0.0667(19) 0.0453(14) 0.0039(13) -0.0031(11) -0.0028(14)
N2 0.0357(10) 0.0399(11) 0.0314(10) 0.0000(8) 0.0100(8) -0.0062(9)
C4 0.0332(12) 0.0403(13) 0.0340(11) -0.0033(10) 0.0084(9) -0.0010(10)
C3 0.0353(13) 0.0586(17) 0.0454(14) 0.0085(13) -0.0012(11) -0.0047(12)
N3 0.0324(12) 0.0644(16) 0.0462(13) 0.0192(12) 0.0014(10) -0.0135(11)
C5 0.0314(11) 0.0351(12) 0.0313(11) -0.0059(10) 0.0088(9) 0.0003(10)
C6 0.0286(11) 0.0458(14) 0.0386(12) -0.0038(11) 0.0063(9) -0.0103(10)
C7 0.0322(12) 0.0403(13) 0.0332(11) -0.0017(10) 0.0105(9) -0.0046(10)
C8 0.0364(11) 0.0343(12) 0.0318(11) -0.0072(9) 0.0129(9) -0.0062(10)
S2 0.0548(14) 0.0426(9) 0.0490(11) 0.0101(8) 0.0227(9) 0.0037(9)
C11 0.059(6) 0.036(3) 0.053(4) 0.003(3) 0.032(4) -0.012(4)
C12 0.056(5) 0.057(5) 0.065(6) -0.002(4) 0.026(4) -0.017(4)
C10 0.058(6) 0.070(5) 0.054(4) 0.005(3) 0.017(5) -0.017(5)
C9 0.0427(13) 0.0356(12) 0.0377(12) -0.0075(10) 0.0180(10) -0.0079(10)
S2A 0.0382(18) 0.065(2) 0.070(2) 0.0092(16) 0.0171(16) -0.0163(16)
C11A 0.049(7) 0.037(6) 0.055(8) 0.006(5) 0.023(5) -0.009(5)
C12A 0.045(7) 0.046(7) 0.062(6) 0.000(5) 0.021(5) -0.002(5)
C10A 0.043(6) 0.053(7) 0.052(7) -0.002(5) 0.022(5) -0.007(5)
C9A 0.0427(13) 0.0356(12) 0.0377(12) -0.0075(10) 0.0180(10) -0.0079(10)

loop_
_atom_type_symbol
_atom_type_description
_atom_type_scat_dispersion_real
_atom_type_scat_dispersion_imag
_atom_type_scat_source
C C 0.0033 0.0016 'International Tables Vol C Tables 4.2.6.8 and 6.1.1.4'
H H 0.0000 0.0000 'International Tables Vol C Tables 4.2.6.8 and 6.1.1.4'
N N 0.0061 0.0033 'International Tables Vol C Tables 4.2.6.8 and 6.1.1.4'
F F 0.0171 0.0103 'International Tables Vol C Tables 4.2.6.8 and 6.1.1.4'
S S 0.1246 0.1234 'International Tables Vol C Tables 4.2.6.8 and 6.1.1.4'

loop_
_geom_angle_atom_site_label_1
_geom_angle_atom_site_label_2
_geom_angle_atom_site_label_3
_geom_angle
C1 S1 C4 92.18(13)
C7 N1 C5 116.18(19)
C2 C1 S1 112.0(2)
C2 C1 H1 124.0
S1 C1 H1 124.0
C1 C2 C3 113.5(2)
C1 C2 H2 123.3
C3 C2 H2 123.3
C8 N2 C7 117.09(19)
C3 C4 C5 130.2(2)
C3 C4 S1 109.97(18)
C5 C4 S1 119.82(16)
C4 C3 C2 112.3(2)
C4 C3 H3 123.8
C2 C3 H3 123.8
C7 N3 H3B 117.6(19)
C7 N3 H3A 125.3(17)
H3B N3 H3A 117(3)
N1 C5 C6 119.5(2)
N1 C5 C4 117.6(2)
C6 C5 C4 122.9(2)
F1 C6 C5 120.1(2)
F1 C6 C8 118.7(2)
C5 C6 C8 121.1(2)
N2 C7 N1 127.0(2)
N2 C7 N3 115.4(2)
N1 C7 N3 117.6(2)
N2 C8 C6 119.0(2)
N2 C8 C9A 116.7(2)
C6 C8 C9A 124.3(2)
N2 C8 C9 116.7(2)
C6 C8 C9 124.3(2)
C9 S2 C11 90.9(5)
C12 C11 S2 113.5(10)
C12 C11 H11 123.2
S2 C11 H11 123.2
C11 C12 C10 109.7(12)
C11 C12 H12 125.1
C10 C12 H12 125.1
C9 C10 C12 115.2(12)
C9 C10 H10 122.4
C12 C10 H10 122.4
C10 C9 C8 130.8(7)
C10 C9 S2 110.6(7)
C8 C9 S2 118.6(2)
C9A S2A C11A 90.6(9)
C12A C11A S2A 114.5(18)
C12A C11A H11A 122.7
S2A C11A H11A 122.7
C11A C12A C10A 107(2)
C11A C12A H12A 126.3
C10A C12A H12A 126.3
C12A C10A C9A 116.9(19)
C12A C10A H10A 121.5
C9A C10A H10A 121.5
C10A C9A C8 123.4(11)
C10A C9A S2A 110.4(11)
C8 C9A S2A 126.2(3)

loop_
_geom_bond_atom_site_label_1
_geom_bond_atom_site_label_2
_geom_bond_distance
S1 C1 1.702(3)
S1 C4 1.720(3)
N1 C7 1.340(3)
N1 C5 1.348(3)
F1 C6 1.358(3)
C1 C2 1.335(4)
C1 H1 0.9300
C2 C3 1.407(4)
C2 H2 0.9300
N2 C8 1.336(3)
N2 C7 1.338(3)
C4 C3 1.385(3)
C4 C5 1.461(3)
C3 H3 0.9300
N3 C7 1.353(3)
N3 H3B 0.83(3)
N3 H3A 0.87(3)
C5 C6 1.375(3)
C6 C8 1.386(3)
C8 C9A 1.458(3)
C8 C9 1.458(3)
S2 C9 1.684(3)
S2 C11 1.721(10)
C11 C12 1.354(12)
C11 H11 0.9300
C12 C10 1.38(2)
C12 H12 0.9300
C10 C9 1.379(12)
C10 H10 0.9300
S2A C9A 1.670(6)
S2A C11A 1.75(2)
C11A C12A 1.36(2)
C11A H11A 0.9300
C12A C10A 1.39(3)
C12A H12A 0.9300
C10A C9A 1.390(19)
C10A H10A 0.9300

loop_
_geom_torsion_atom_site_label_1
_geom_torsion_atom_site_label_2
_geom_torsion_atom_site_label_3
_geom_torsion_atom_site_label_4
_geom_torsion
C4 S1 C1 C2 0.7(2)
S1 C1 C2 C3 -0.6(3)
C1 S1 C4 C3 -0.6(2)
C1 S1 C4 C5 -179.1(2)
C5 C4 C3 C2 178.7(2)
S1 C4 C3 C2 0.4(3)
C1 C2 C3 C4 0.1(4)
C7 N1 C5 C6 -1.1(3)
C7 N1 C5 C4 178.24(19)
C3 C4 C5 N1 -173.7(3)
S1 C4 C5 N1 4.5(3)
C3 C4 C5 C6 5.6(4)
S1 C4 C5 C6 -176.26(19)
N1 C5 C6 F1 -178.6(2)
C4 C5 C6 F1 2.2(4)
N1 C5 C6 C8 2.2(4)
C4 C5 C6 C8 -177.1(2)
C8 N2 C7 N1 2.8(3)
C8 N2 C7 N3 -176.7(2)
C5 N1 C7 N2 -1.5(3)
C5 N1 C7 N3 178.0(2)
C7 N2 C8 C6 -1.4(3)
C7 N2 C8 C9A 178.1(2)
C7 N2 C8 C9 178.1(2)
F1 C6 C8 N2 179.9(2)
C5 C6 C8 N2 -0.9(3)
F1 C6 C8 C9A 0.3(4)
C5 C6 C8 C9A 179.6(2)
F1 C6 C8 C9 0.3(4)
C5 C6 C8 C9 179.6(2)
C9 S2 C11 C12 2.1(10)
S2 C11 C12 C10 -2.3(16)
C11 C12 C10 C9 1(2)
C12 C10 C9 C8 -179.8(10)
C12 C10 C9 S2 0.3(18)
N2 C8 C9 C10 -174.9(11)
C6 C8 C9 C10 4.7(11)
N2 C8 C9 S2 5.0(3)
C6 C8 C9 S2 -175.4(2)
C11 S2 C9 C10 -1.3(10)
C11 S2 C9 C8 178.7(5)
C9A S2A C11A C12A -1.3(18)
S2A C11A C12A C10A 2(3)
C11A C12A C10A C9A -3(3)
C12A C10A C9A C8 -177.6(18)
C12A C10A C9A S2A 2(3)
N2 C8 C9A C10A 8.5(14)
C6 C8 C9A C10A -172.0(14)
N2 C8 C9A S2A -171.1(5)
C6 C8 C9A S2A 8.5(5)
C11A S2A C9A C10A -0.4(16)
C11A S2A C9A C8 179.2(9)
